data_2105307
loop_
_publ_author_name
'St\"oger, Berthold'
'Kautny, Paul'
'Lumpi, Daniel'
'Zobetz, Erich'
'Fr\"ohlich, Johannes'

_publ_section_title
;
 Solvatomorphism of
 9,9'-[1,3,4-thiadiazole-2,5-diylbis(2,3-thiophendiyl-4,1-phenylene)]bis[9<i>H</i>-carbazole]:
 isostructurality, modularity and order--disorder theory
;
_journal_issue 6
_journal_name_full 'Acta Crystallographica Section B'
_journal_page_first 667
_journal_page_last 676
_journal_paper_doi 10.1107/S0108768112039651
_journal_volume 68
_journal_year 2012
_chemical_formula_sum 'C55 H37 N4 S3'
_chemical_formula_weight 850.1
_chemical_name_systematic ' ?'
_space_group_IT_number 14
_symmetry_cell_setting monoclinic
_symmetry_space_group_name_Hall '-P 2yn'
_symmetry_space_group_name_H-M 'P 1 21/n 1'
_cell_angle_alpha 90
_cell_angle_beta 105.704(3)
_cell_angle_gamma 90
_cell_formula_units_Z 4
_cell_length_a 12.6014(5)
_cell_length_b 11.4810(4)
_cell_length_c 30.2953(12)
_cell_measurement_reflns_used 18084
_cell_measurement_temperature 100
_cell_measurement_theta_max 27.4
_cell_measurement_theta_min 2.8
_cell_volume 4219.4(3)
_diffrn_ambient_temperature 100
_diffrn_measured_fraction_theta_full 1
_diffrn_measured_fraction_theta_max 1
_diffrn_measurement_device 'four-cycle diffractometer'
_diffrn_measurement_device_type 'Bruker KAPPA APEX II'
_diffrn_measurement_method '\w and \p scans'
_diffrn_radiation_monochromator graphite
_diffrn_radiation_source 'X-ray tube'
_diffrn_radiation_type 'Mo K\a'
_diffrn_radiation_wavelength 0.71073
_diffrn_reflns_av_R_equivalents 0.0801
_diffrn_reflns_av_sigmaI/netI 0.0514
_diffrn_reflns_limit_h_max 16
_diffrn_reflns_limit_h_min -15
_diffrn_reflns_limit_k_max 14
_diffrn_reflns_limit_k_min -14
_diffrn_reflns_limit_l_max 39
_diffrn_reflns_limit_l_min -39
_diffrn_reflns_number 71575
_diffrn_reflns_theta_full 27.54
_diffrn_reflns_theta_max 27.54
_diffrn_reflns_theta_min 1.4
_exptl_absorpt_coefficient_mu 0.221
_exptl_absorpt_correction_T_max 0.99
_exptl_absorpt_correction_T_min 0.93
_exptl_absorpt_correction_type multi-scan
_exptl_absorpt_process_details SADABS
_exptl_crystal_colour 'clear yellow'
_exptl_crystal_density_diffrn 1.3378
_exptl_crystal_description fragment
_exptl_crystal_F_000 1772
_exptl_crystal_size_max 0.32
_exptl_crystal_size_mid 0.28
_exptl_crystal_size_min 0.03
_refine_diff_density_max 0.89
_refine_diff_density_min -0.97
_refine_ls_extinction_method none
_refine_ls_goodness_of_fit_ref 4.46
_refine_ls_hydrogen_treatment constr
_refine_ls_number_constraints 148
_refine_ls_number_parameters 559
_refine_ls_number_reflns 9681
_refine_ls_number_restraints 0
_refine_ls_R_factor_all 0.1346
_refine_ls_R_factor_gt 0.1045
_refine_ls_shift/su_max 0.0079
_refine_ls_shift/su_mean 0.0004
_refine_ls_structure_factor_coef F
_refine_ls_weighting_details w=1/(\s^2^(F)+0.0001F^2^)
_refine_ls_weighting_scheme sigma
_refine_ls_wR_factor_gt 0.1300
_refine_ls_wR_factor_ref 0.1314
_reflns_number_gt 7153
_reflns_number_total 9681
_reflns_threshold_expression I>3\s(I)
_cod_data_source_file ry5046.cif
_cod_data_source_block sesqui_benzene
_cod_original_sg_symbol_Hall '-P 2yabc'
_cod_database_code 2105307
_cod_database_fobs_code 2105307

loop_
_symmetry_equiv_pos_site_id
_symmetry_equiv_pos_as_xyz
1 x,y,z
2 -x+1/2,y+1/2,-z+1/2
3 -x,-y,-z
4 x+1/2,-y+1/2,z+1/2

loop_
_atom_site_type_symbol
_atom_site_label
_atom_site_fract_x
_atom_site_fract_y
_atom_site_fract_z
_atom_site_U_iso_or_equiv
_atom_site_adp_type
_atom_site_calc_flag
_atom_site_occupancy
_atom_site_symmetry_multiplicity
S S1 0.05152(12) -0.27125(10) 0.19042(4) 0.0206(4) Uani d 1 4
S S2 0.12165(12) -0.48419(10) 0.08104(4) 0.0234(5) Uani d 1 4
S S3 0.18570(12) 0.08057(10) 0.19118(5) 0.0229(5) Uani d 1 4
N N1 0.1533(4) -0.2570(3) 0.12824(15) 0.0282(17) Uani d 1 4
N N2 0.1702(4) -0.1515(4) 0.15074(15) 0.0309(18) Uani d 1 4
N N3 -0.1581(4) -0.6042(3) 0.29388(14) 0.0197(14) Uani d 1 4
N N4 -0.0158(4) -0.3347(3) 0.37457(14) 0.0209(15) Uani d 1 4
C C1 0.0944(4) -0.3286(4) 0.14558(16) 0.0178(16) Uani d 1 4
C C2 0.1234(4) -0.1467(4) 0.18442(16) 0.0186(17) Uani d 1 4
C C3 0.0735(4) -0.4462(4) 0.12778(16) 0.0185(17) Uani d 1 4
C C4 0.0251(4) -0.5388(4) 0.14348(16) 0.0181(17) Uani d 1 4
C C5 0.0244(5) -0.6395(4) 0.11596(17) 0.0251(19) Uani d 1 4
C C6 0.0728(5) -0.6237(4) 0.08156(18) 0.0245(18) Uani d 1 4
C C7 0.1381(4) -0.0437(4) 0.21281(17) 0.0202(17) Uani d 1 4
C C8 0.1288(4) -0.0247(4) 0.25657(17) 0.0195(17) Uani d 1 4
C C9 0.1606(5) 0.0896(4) 0.27225(18) 0.0238(18) Uani d 1 4
C C10 0.1920(5) 0.1580(4) 0.24050(18) 0.0254(19) Uani d 1 4
C C11 -0.0206(4) -0.5414(4) 0.18377(17) 0.0186(17) Uani d 1 4
C C12 -0.1322(5) -0.5238(4) 0.17879(17) 0.0238(18) Uani d 1 4
C C13 -0.1769(5) -0.5434(4) 0.21509(17) 0.0239(18) Uani d 1 4
C C14 -0.1109(5) -0.5784(4) 0.25729(17) 0.0213(18) Uani d 1 4
C C15 0.0019(4) -0.5881(4) 0.26380(17) 0.0191(17) Uani d 1 4
C C16 0.0458(4) -0.5685(4) 0.22696(17) 0.0203(17) Uani d 1 4
C C17 0.0927(5) -0.1124(4) 0.28589(17) 0.0209(18) Uani d 1 4
C C18 0.1670(5) -0.1505(4) 0.32579(16) 0.0211(18) Uani d 1 4
C C19 0.1322(5) -0.2269(4) 0.35496(17) 0.0223(18) Uani d 1 4
C C20 0.0225(5) -0.2625(4) 0.34401(17) 0.0225(18) Uani d 1 4
C C21 -0.0515(5) -0.2245(4) 0.30388(17) 0.0232(18) Uani d 1 4
C C22 -0.0160(5) -0.1496(4) 0.27466(17) 0.0199(17) Uani d 1 4
C C23 -0.1349(4) -0.7050(4) 0.32132(17) 0.0178(16) Uani d 1 4
C C24 -0.0655(4) -0.7989(4) 0.31940(17) 0.0218(18) Uani d 1 4
C C25 -0.0555(5) -0.8871(4) 0.35150(17) 0.0245(19) Uani d 1 4
C C26 -0.1155(5) -0.8817(5) 0.38473(18) 0.029(2) Uani d 1 4
C C27 -0.1865(5) -0.7914(4) 0.38540(17) 0.0255(19) Uani d 1 4
C C28 -0.1983(5) -0.7028(4) 0.35335(16) 0.0207(17) Uani d 1 4
C C29 -0.2619(4) -0.5973(3) 0.34470(17) 0.0169(16) Uani d 1 4
C C30 -0.3389(4) -0.5471(4) 0.36538(17) 0.0229(18) Uani d 1 4
C C31 -0.3861(5) -0.4422(4) 0.34936(18) 0.0251(19) Uani d 1 4
C C32 -0.3594(4) -0.3850(4) 0.31299(17) 0.0248(19) Uani d 1 4
C C33 -0.2857(4) -0.4320(4) 0.29175(18) 0.0230(18) Uani d 1 4
C C34 -0.2361(4) -0.5383(4) 0.30815(17) 0.0208(17) Uani d 1 4
C C35 -0.0965(5) -0.3014(4) 0.39629(16) 0.0209(17) Uani d 1 4
C C36 -0.1536(5) -0.1957(4) 0.39237(17) 0.0243(19) Uani d 1 4
C C37 -0.2230(5) -0.1822(4) 0.41956(17) 0.0243(19) Uani d 1 4
C C38 -0.2384(5) -0.2679(4) 0.44962(17) 0.0258(19) Uani d 1 4
C C39 -0.1820(4) -0.3725(4) 0.45300(17) 0.0233(18) Uani d 1 4
C C40 -0.1089(4) -0.3890(4) 0.42634(16) 0.0202(17) Uani d 1 4
C C41 -0.0334(4) -0.4820(4) 0.42330(16) 0.0191(17) Uani d 1 4
C C42 -0.0086(5) -0.5906(4) 0.44422(17) 0.0244(18) Uani d 1 4
C C43 0.0719(4) -0.6577(4) 0.43363(17) 0.0227(18) Uani d 1 4
C C44 0.1294(5) -0.6175(4) 0.40298(17) 0.0251(19) Uani d 1 4
C C45 0.1066(4) -0.5111(4) 0.38168(17) 0.0241(18) Uani d 1 4
C C46 0.0241(4) -0.4435(4) 0.39170(16) 0.0187(17) Uani d 1 4
C C47 0.3542(6) -0.6608(5) 0.0187(2) 0.041(2) Uani d 1 4
C C48 0.2889(6) -0.5670(5) 0.0000(2) 0.041(2) Uani d 1 4
C C49 0.1801(5) -0.5854(4) -0.02314(19) 0.033(2) Uani d 1 4
C C50 0.1338(6) -0.6959(5) -0.02730(19) 0.034(2) Uani d 1 4
C C51 0.2010(6) -0.7890(4) -0.00792(19) 0.033(2) Uani d 1 4
C C52 0.3099(6) -0.7720(5) 0.01470(19) 0.041(3) Uani d 1 4
C C53 0.0528(5) -1.0115(5) 0.0466(2) 0.032(2) Uani d 1 4
C C54 -0.0274(5) -0.9255(5) 0.0310(2) 0.035(2) Uani d 1 4
C C55 0.0797(5) -1.0839(5) 0.01477(19) 0.034(2) Uani d 1 4
H H5 -0.007706 -0.712178 0.121298 0.0301 Uiso d 1 4
H H6 0.079138 -0.683138 0.060133 0.0294 Uiso d 1 4
H H9 0.160286 0.117025 0.302158 0.0285 Uiso d 1 4
H H10 0.214437 0.237971 0.245276 0.0305 Uiso d 1 4
H H12 -0.178814 -0.497897 0.14989 0.0286 Uiso d 1 4
H H13 -0.254493 -0.532449 0.210968 0.0287 Uiso d 1 4
H H15 0.049141 -0.608025 0.293384 0.023 Uiso d 1 4
H H16 0.124126 -0.573935 0.231616 0.0244 Uiso d 1 4
H H18 0.24226 -0.12464 0.333373 0.0253 Uiso d 1 4
H H19 0.183561 -0.254653 0.382425 0.0267 Uiso d 1 4
H H21 -0.126909 -0.249705 0.296302 0.0278 Uiso d 1 4
H H22 -0.066819 -0.123729 0.246712 0.0239 Uiso d 1 4
H H24 -0.025907 -0.802183 0.296463 0.0262 Uiso d 1 4
H H25 -0.007755 -0.952086 0.351181 0.0294 Uiso d 1 4
H H26 -0.106321 -0.942366 0.40727 0.0347 Uiso d 1 4
H H27 -0.227616 -0.789712 0.407842 0.0306 Uiso d 1 4
H H30 -0.357979 -0.585781 0.390274 0.0275 Uiso d 1 4
H H31 -0.438246 -0.407437 0.363346 0.0301 Uiso d 1 4
H H32 -0.393283 -0.311463 0.302638 0.0298 Uiso d 1 4
H H33 -0.268706 -0.393087 0.266455 0.0276 Uiso d 1 4
H H36 -0.144363 -0.135802 0.371602 0.0291 Uiso d 1 4
H H37 -0.262999 -0.110388 0.417867 0.0292 Uiso d 1 4
H H38 -0.288174 -0.254541 0.468113 0.0309 Uiso d 1 4
H H39 -0.193216 -0.432608 0.473324 0.028 Uiso d 1 4
H H42 -0.046839 -0.618079 0.465614 0.0293 Uiso d 1 4
H H43 0.088782 -0.733092 0.447442 0.0272 Uiso d 1 4
H H44 0.186117 -0.66535 0.396714 0.0301 Uiso d 1 4
H H45 0.146127 -0.484228 0.360623 0.029 Uiso d 1 4
H H47 0.430455 -0.649014 0.034506 0.0486 Uiso d 1 4
H H48 0.319113 -0.489657 0.003048 0.0493 Uiso d 1 4
H H49 0.135223 -0.520298 -0.036701 0.0393 Uiso d 1 4
H H50 0.057556 -0.707683 -0.043111 0.0404 Uiso d 1 4
H H51 0.170673 -0.866215 -0.010397 0.04 Uiso d 1 4
H H52 0.355441 -0.837103 0.027747 0.0498 Uiso d 1 4
H H53 0.088414 -1.02006 0.078687 0.0379 Uiso d 1 4
H H54 -0.045758 -0.873053 0.052479 0.0422 Uiso d 1 4
H H55 0.136002 -1.141824 0.024952 0.0402 Uiso d 1 4

loop_
_atom_site_aniso_label
_atom_site_aniso_U_11
_atom_site_aniso_U_22
_atom_site_aniso_U_33
_atom_site_aniso_U_12
_atom_site_aniso_U_13
_atom_site_aniso_U_23
_atom_site_aniso_type_symbol
S1 0.0196(8) 0.0148(5) 0.0322(7) -0.0022(5) 0.0154(6) -0.0014(5) S
S2 0.0256(9) 0.0196(6) 0.0296(7) -0.0003(5) 0.0154(6) -0.0014(5) S
S3 0.0218(8) 0.0142(5) 0.0351(7) -0.0020(5) 0.0120(6) 0.0033(5) S
N1 0.037(3) 0.019(2) 0.036(3) -0.0170(19) 0.021(2) -0.0059(18) N
N2 0.042(4) 0.025(2) 0.032(3) -0.010(2) 0.021(2) -0.0036(19) N
N3 0.015(3) 0.0169(19) 0.030(2) 0.0035(16) 0.0120(19) 0.0006(17) N
N4 0.023(3) 0.0131(18) 0.031(2) 0.0013(17) 0.014(2) 0.0045(16) N
C1 0.015(3) 0.012(2) 0.028(3) 0.0011(18) 0.010(2) 0.0005(19) C
C2 0.013(3) 0.021(2) 0.022(3) -0.0033(19) 0.006(2) 0.0048(19) C
C3 0.014(3) 0.019(2) 0.024(3) -0.0001(19) 0.008(2) -0.0013(19) C
C4 0.017(3) 0.014(2) 0.024(3) 0.0014(19) 0.007(2) -0.0002(18) C
C5 0.029(4) 0.020(2) 0.029(3) -0.006(2) 0.013(2) -0.002(2) C
C6 0.019(3) 0.023(2) 0.032(3) 0.003(2) 0.009(2) -0.006(2) C
C7 0.017(3) 0.016(2) 0.029(3) -0.0009(19) 0.008(2) 0.0030(19) C
C8 0.012(3) 0.017(2) 0.031(3) -0.0019(19) 0.010(2) 0.004(2) C
C9 0.023(3) 0.017(2) 0.034(3) -0.009(2) 0.011(2) -0.005(2) C
C10 0.020(3) 0.018(2) 0.040(3) -0.009(2) 0.011(2) -0.001(2) C
C11 0.019(3) 0.012(2) 0.029(3) -0.0021(19) 0.014(2) -0.0006(19) C
C12 0.022(3) 0.023(2) 0.026(3) 0.008(2) 0.006(2) 0.004(2) C
C13 0.014(3) 0.029(3) 0.031(3) -0.001(2) 0.010(2) 0.000(2) C
C14 0.023(3) 0.015(2) 0.031(3) -0.005(2) 0.015(2) -0.003(2) C
C15 0.018(3) 0.012(2) 0.029(3) -0.0025(19) 0.008(2) 0.0021(19) C
C16 0.013(3) 0.018(2) 0.035(3) -0.0015(19) 0.015(2) -0.002(2) C
C17 0.021(3) 0.017(2) 0.027(3) 0.004(2) 0.011(2) -0.002(2) C
C18 0.019(3) 0.016(2) 0.030(3) -0.003(2) 0.010(2) -0.004(2) C
C19 0.022(3) 0.018(2) 0.027(3) 0.005(2) 0.008(2) 0.004(2) C
C20 0.029(4) 0.016(2) 0.025(3) -0.002(2) 0.013(2) -0.002(2) C
C21 0.016(3) 0.023(2) 0.034(3) -0.004(2) 0.013(2) -0.004(2) C
C22 0.023(3) 0.010(2) 0.029(3) -0.0022(19) 0.009(2) -0.0018(19) C
C23 0.014(3) 0.010(2) 0.030(3) -0.0006(18) 0.007(2) -0.0016(18) C
C24 0.019(3) 0.017(2) 0.033(3) -0.002(2) 0.014(2) -0.002(2) C
C25 0.021(3) 0.016(2) 0.038(3) -0.003(2) 0.011(2) -0.005(2) C
C26 0.028(4) 0.030(3) 0.030(3) -0.008(2) 0.010(3) 0.003(2) C
C27 0.026(4) 0.024(3) 0.029(3) -0.007(2) 0.012(2) -0.002(2) C
C28 0.022(3) 0.016(2) 0.026(3) -0.004(2) 0.008(2) -0.0034(19) C
C29 0.014(3) 0.0062(19) 0.033(3) -0.0021(17) 0.010(2) -0.0049(18) C
C30 0.021(3) 0.020(2) 0.028(3) -0.002(2) 0.007(2) -0.006(2) C
C31 0.017(3) 0.024(2) 0.036(3) -0.003(2) 0.011(2) -0.006(2) C
C32 0.018(3) 0.022(2) 0.035(3) -0.003(2) 0.007(2) -0.006(2) C
C33 0.016(3) 0.022(2) 0.029(3) 0.000(2) 0.004(2) -0.003(2) C
C34 0.010(3) 0.029(3) 0.025(3) 0.000(2) 0.008(2) 0.000(2) C
C35 0.020(3) 0.021(2) 0.024(3) -0.005(2) 0.011(2) -0.003(2) C
C36 0.029(4) 0.015(2) 0.031(3) -0.008(2) 0.011(2) -0.002(2) C
C37 0.024(3) 0.016(2) 0.036(3) 0.001(2) 0.012(2) -0.002(2) C
C38 0.021(3) 0.029(3) 0.033(3) 0.002(2) 0.017(2) -0.005(2) C
C39 0.018(3) 0.027(3) 0.025(3) -0.006(2) 0.007(2) 0.000(2) C
C40 0.015(3) 0.021(2) 0.026(3) -0.004(2) 0.008(2) -0.002(2) C
C41 0.013(3) 0.019(2) 0.027(3) -0.0036(19) 0.007(2) -0.0034(19) C
C42 0.023(3) 0.020(2) 0.030(3) -0.003(2) 0.008(2) 0.001(2) C
C43 0.021(3) 0.009(2) 0.038(3) -0.0020(19) 0.007(2) 0.000(2) C
C44 0.018(3) 0.028(3) 0.030(3) 0.001(2) 0.007(2) -0.001(2) C
C45 0.016(3) 0.032(3) 0.028(3) 0.001(2) 0.011(2) -0.002(2) C
C46 0.017(3) 0.015(2) 0.025(3) -0.0050(19) 0.006(2) 0.0004(18) C
C47 0.029(4) 0.051(4) 0.040(4) 0.008(3) 0.008(3) -0.002(3) C
C48 0.042(5) 0.045(4) 0.037(4) 0.017(3) 0.014(3) 0.003(3) C
C49 0.038(4) 0.023(3) 0.040(3) 0.010(2) 0.015(3) 0.007(2) C
C50 0.036(4) 0.034(3) 0.036(3) 0.009(3) 0.018(3) 0.006(2) C
C51 0.053(5) 0.019(2) 0.037(3) 0.009(3) 0.026(3) 0.007(2) C
C52 0.056(5) 0.041(3) 0.031(3) 0.026(3) 0.020(3) 0.008(3) C
C53 0.031(4) 0.032(3) 0.034(3) -0.003(3) 0.013(3) 0.005(2) C
C54 0.039(4) 0.034(3) 0.038(3) 0.011(3) 0.020(3) -0.003(3) C
C55 0.030(4) 0.031(3) 0.043(4) 0.018(3) 0.015(3) 0.005(3) C

loop_
_atom_type_symbol
_atom_type_scat_dispersion_real
_atom_type_scat_dispersion_imag
_atom_type_scat_source
C 0.0033 0.0016 'International Tables Vol C tables 4.2.6.8 and 6.1.1.1'
H 0.0000 0.0000 'International Tables Vol C tables 4.2.6.8 and 6.1.1.1'
N 0.0061 0.0033 'International Tables Vol C tables 4.2.6.8 and 6.1.1.1'
S 0.1246 0.1234 'International Tables Vol C tables 4.2.6.8 and 6.1.1.1'

loop_
_geom_angle_atom_site_label_1
_geom_angle_atom_site_label_2
_geom_angle_atom_site_label_3
_geom_angle_site_symmetry_1
_geom_angle_site_symmetry_3
_geom_angle
C1 S1 C2 . . 87.0(2)
C3 S2 C6 . . 91.2(3)
C7 S3 C10 . . 92.1(3)
N2 N1 C1 . . 112.5(5)
N1 N2 C2 . . 112.3(5)
C14 N3 C23 . . 124.5(4)
C14 N3 C34 . . 127.3(4)
C23 N3 C34 . . 108.2(4)
C20 N4 C35 . . 124.2(4)
C20 N4 C46 . . 127.8(5)
C35 N4 C46 . . 107.7(4)
S1 C1 N1 . . 114.2(3)
S1 C1 C3 . . 125.7(4)
N1 C1 C3 . . 120.1(5)
S1 C2 N2 . . 114.0(4)
S1 C2 C7 . . 127.0(4)
N2 C2 C7 . . 119.0(5)
S2 C3 C1 . . 117.8(4)
S2 C3 C4 . . 111.9(4)
C1 C3 C4 . . 130.1(5)
C3 C4 C5 . . 111.0(5)
C3 C4 C11 . . 127.5(4)
C5 C4 C11 . . 121.5(4)
C4 C5 C6 . . 114.1(5)
C4 C5 H5 . . 122.94
C6 C5 H5 . . 122.94
S2 C6 C5 . . 111.7(4)
S2 C6 H6 . . 124.17
C5 C6 H6 . . 124.18
S3 C7 C2 . . 116.6(4)
S3 C7 C8 . . 111.1(3)
C2 C7 C8 . . 132.1(5)
C7 C8 C9 . . 112.2(5)
C7 C8 C17 . . 125.8(4)
C9 C8 C17 . . 122.0(5)
C8 C9 C10 . . 113.7(5)
C8 C9 H9 . . 123.15
C10 C9 H9 . . 123.15
S3 C10 C9 . . 110.9(4)
S3 C10 H10 . . 124.55
C9 C10 H10 . . 124.55
C4 C11 C12 . . 121.0(4)
C4 C11 C16 . . 120.8(5)
C12 C11 C16 . . 118.1(5)
C11 C12 C13 . . 120.6(4)
C11 C12 H12 . . 119.72
C13 C12 H12 . . 119.72
C12 C13 C14 . . 120.7(5)
C12 C13 H13 . . 119.67
C14 C13 H13 . . 119.67
N3 C14 C13 . . 120.4(5)
N3 C14 C15 . . 120.1(4)
C13 C14 C15 . . 119.5(5)
C14 C15 C16 . . 119.2(4)
C14 C15 H15 . . 120.38
C16 C15 H15 . . 120.38
C11 C16 C15 . . 121.6(5)
C11 C16 H16 . . 119.2
C15 C16 H16 . . 119.2
C8 C17 C18 . . 119.3(5)
C8 C17 C22 . . 120.1(4)
C18 C17 C22 . . 120.4(5)
C17 C18 C19 . . 119.7(5)
C17 C18 H18 . . 120.13
C19 C18 H18 . . 120.13
C18 C19 C20 . . 119.7(4)
C18 C19 H19 . . 120.16
C20 C19 H19 . . 120.15
N4 C20 C19 . . 120.4(4)
N4 C20 C21 . . 119.2(5)
C19 C20 C21 . . 120.3(5)
C20 C21 C22 . . 119.7(5)
C20 C21 H21 . . 120.13
C22 C21 H21 . . 120.13
C17 C22 C21 . . 120.0(4)
C17 C22 H22 . . 119.98
C21 C22 H22 . . 119.98
N3 C23 C24 . . 129.8(5)
N3 C23 C28 . . 108.9(4)
C24 C23 C28 . . 121.2(4)
C23 C24 C25 . . 118.2(5)
C23 C24 H24 . . 120.88
C25 C24 H24 . . 120.88
C24 C25 C26 . . 120.2(5)
C24 C25 H25 . . 119.91
C26 C25 H25 . . 119.91
C25 C26 C27 . . 121.3(5)
C25 C26 H26 . . 119.35
C27 C26 H26 . . 119.35
C26 C27 C28 . . 119.4(6)
C26 C27 H27 . . 120.31
C28 C27 H27 . . 120.31
C23 C28 C27 . . 119.6(5)
C23 C28 C29 . . 106.3(4)
C27 C28 C29 . . 134.1(6)
C28 C29 C30 . . 132.8(5)
C28 C29 C34 . . 108.2(5)
C30 C29 C34 . . 119.0(4)
C29 C30 C31 . . 119.0(5)
C29 C30 H30 . . 120.49
C31 C30 H30 . . 120.5
C30 C31 C32 . . 121.1(5)
C30 C31 H31 . . 119.44
C32 C31 H31 . . 119.44
C31 C32 C33 . . 121.4(5)
C31 C32 H32 . . 119.3
C33 C32 H32 . . 119.3
C32 C33 C34 . . 118.0(5)
C32 C33 H33 . . 121.02
C34 C33 H33 . . 121.01
N3 C34 C29 . . 108.3(4)
N3 C34 C33 . . 130.2(5)
C29 C34 C33 . . 121.5(5)
N4 C35 C36 . . 128.1(5)
N4 C35 C40 . . 109.4(4)
C36 C35 C40 . . 122.4(5)
C35 C36 C37 . . 116.5(5)
C35 C36 H36 . . 121.73
C37 C36 H36 . . 121.73
C36 C37 C38 . . 122.8(5)
C36 C37 H37 . . 118.61
C38 C37 H37 . . 118.61
C37 C38 C39 . . 120.2(6)
C37 C38 H38 . . 119.89
C39 C38 H38 . . 119.89
C38 C39 C40 . . 118.7(5)
C38 C39 H39 . . 120.63
C40 C39 H39 . . 120.63
C35 C40 C39 . . 119.3(5)
C35 C40 C41 . . 107.4(5)
C39 C40 C41 . . 133.3(5)
C40 C41 C42 . . 134.4(5)
C40 C41 C46 . . 106.1(4)
C42 C41 C46 . . 119.5(5)
C41 C42 C43 . . 118.8(5)
C41 C42 H42 . . 120.59
C43 C42 H42 . . 120.59
C42 C43 C44 . . 121.0(4)
C42 C43 H43 . . 119.51
C44 C43 H43 . . 119.51
C43 C44 C45 . . 121.6(5)
C43 C44 H44 . . 119.22
C45 C44 H44 . . 119.21
C44 C45 C46 . . 117.7(5)
C44 C45 H45 . . 121.14
C46 C45 H45 . . 121.14
N4 C46 C41 . . 109.4(5)
N4 C46 C45 . . 129.2(5)
C41 C46 C45 . . 121.4(4)
C48 C47 C52 . . 120.1(6)
C48 C47 H47 . . 119.93
C52 C47 H47 . . 119.93
C47 C48 C49 . . 119.3(6)
C47 C48 H48 . . 120.35
C49 C48 H48 . . 120.35
C48 C49 C50 . . 121.6(5)
C48 C49 H49 . . 119.22
C50 C49 H49 . . 119.22
C49 C50 C51 . . 118.1(6)
C49 C50 H50 . . 120.94
C51 C50 H50 . . 120.94
C50 C51 C52 . . 120.9(5)
C50 C51 H51 . . 119.56
C52 C51 H51 . . 119.56
C47 C52 C51 . . 120.0(6)
C47 C52 H52 . . 120
C51 C52 H52 . . 120
C54 C53 C55 . . 118.7(5)
C54 C53 H53 . . 120.65
C55 C53 H53 . . 120.65
C53 C54 C55 . 3_535 120.2(6)
C53 C54 H54 . . 119.91
C55 C54 H54 3_535 . 119.91
C53 C55 C54 . 3_535 121.1(5)
C53 C55 H55 . . 119.45
C54 C55 H55 3_535 . 119.45

loop_
_geom_bond_atom_site_label_1
_geom_bond_atom_site_label_2
_geom_bond_site_symmetry_2
_geom_bond_distance
S1 C1 . 1.723(6)
S1 C2 . 1.728(5)
S2 C3 . 1.740(6)
S2 C6 . 1.717(5)
S3 C7 . 1.742(5)
S3 C10 . 1.722(5)
N1 N2 . 1.378(6)
N1 C1 . 1.308(7)
N2 C2 . 1.311(8)
N3 C14 . 1.424(8)
N3 C23 . 1.409(6)
N3 C34 . 1.399(7)
N4 C20 . 1.422(7)
N4 C35 . 1.405(8)
N4 C46 . 1.393(6)
C1 C3 . 1.452(6)
C2 C7 . 1.445(6)
C3 C4 . 1.372(7)
C4 C5 . 1.424(7)
C4 C11 . 1.484(8)
C5 C6 . 1.355(9)
C5 H5 . 0.96
C6 H6 . 0.96
C7 C8 . 1.379(8)
C8 C9 . 1.417(6)
C8 C17 . 1.492(7)
C9 C10 . 1.380(8)
C9 H9 . 0.96
C10 H10 . 0.96
C11 C12 . 1.388(8)
C11 C16 . 1.384(6)
C12 C13 . 1.383(9)
C12 H12 . 0.96
C13 C14 . 1.383(7)
C13 H13 . 0.96
C14 C15 . 1.385(8)
C15 C16 . 1.392(8)
C15 H15 . 0.96
C16 H16 . 0.96
C17 C18 . 1.385(6)
C17 C22 . 1.386(8)
C18 C19 . 1.398(8)
C18 H18 . 0.96
C19 C20 . 1.392(8)
C19 H19 . 0.96
C20 C21 . 1.388(7)
C21 C22 . 1.392(8)
C21 H21 . 0.96
C22 H22 . 0.96
C23 C24 . 1.399(7)
C23 C28 . 1.414(8)
C24 C25 . 1.386(7)
C24 H24 . 0.96
C25 C26 . 1.414(9)
C25 H25 . 0.96
C26 C27 . 1.374(8)
C26 H26 . 0.96
C27 C28 . 1.387(7)
C27 H27 . 0.96
C28 C29 . 1.436(6)
C29 C30 . 1.413(8)
C29 C34 . 1.409(8)
C30 C31 . 1.372(7)
C30 H30 . 0.96
C31 C32 . 1.400(8)
C31 H31 . 0.96
C32 C33 . 1.375(8)
C32 H32 . 0.96
C33 C34 . 1.400(7)
C33 H33 . 0.96
C35 C36 . 1.399(7)
C35 C40 . 1.393(7)
C36 C37 . 1.363(9)
C36 H36 . 0.96
C37 C38 . 1.390(7)
C37 H37 . 0.96
C38 C39 . 1.385(7)
C38 H38 . 0.96
C39 C40 . 1.393(8)
C39 H39 . 0.96
C40 C41 . 1.450(7)
C41 C42 . 1.395(6)
C41 C46 . 1.418(8)
C42 C43 . 1.379(8)
C42 H42 . 0.96
C43 C44 . 1.402(8)
C43 H43 . 0.96
C44 C45 . 1.375(7)
C44 H44 . 0.96
C45 C46 . 1.396(8)
C45 H45 . 0.96
C47 C48 . 1.381(9)
C47 C52 . 1.385(9)
C47 H47 . 0.96
C48 C49 . 1.377(9)
C48 H48 . 0.96
C49 C50 . 1.387(8)
C49 H49 . 0.96
C50 C51 . 1.391(8)
C50 H50 . 0.96
C51 C52 . 1.373(9)
C51 H51 . 0.96
C52 H52 . 0.96
C53 C54 . 1.401(8)
C53 C55 . 1.382(9)
C53 H53 . 0.96
C54 C55 3_535 1.369(8)
C54 H54 . 0.96
C55 H55 . 0.96

loop_
_geom_hbond_atom_site_label_D
_geom_hbond_atom_site_label_H
_geom_hbond_atom_site_label_A
_geom_hbond_site_symmetry_A
_geom_hbond_distance_DH
_geom_hbond_distance_HA
_geom_hbond_distance_DA
_geom_hbond_angle_DHA
C44 H44 N1 2_545 0.96 2.57 3.516(8) 168.51
